data_8101395
loop_
_publ_author_name
'Euler, H.'
'Barbier, B.'
'Klumpp, S.'
'Kirfel, A.'

_publ_section_title
;
Crystal structure of Tutton's salts, Rb~2~[M^II^(H~2~O)~6~](SO~4~)
~2~, M^II^ = Mg, Mn, Fe, Co, Ni, Zn
;
_journal_issue 4
_journal_name_full 'Zeitschrift f\"ur Kristallographie - New Crystal Structures'
_journal_page_first 473
_journal_page_last 476
_journal_volume 215
_journal_year 2000
_chemical_formula_structural 'Rb2 [Fe (H2 O)6](S O4)2'
_chemical_formula_sum 'Fe H12 O14 Rb2 S2'
_chemical_formula_weight 527.01
_space_group_IT_number 14
_symmetry_cell_setting monoclinic
_symmetry_space_group_name_Hall '-P 2yab'
_symmetry_space_group_name_H-M 'P 1 21/a 1'
_cell_angle_alpha 90.00
_cell_angle_beta 105.75(2)
_cell_angle_gamma 90.00
_cell_formula_units_Z 2
_cell_length_a 9.224(2)
_cell_length_b 12.510(3)
_cell_length_c 6.2551(10)
_cell_measurement_temperature 293(2)
_cell_volume 694.7(3)
_diffrn_ambient_temperature 293(2)
_exptl_crystal_density_diffrn 2.519
_refine_ls_R_factor_obs 0.0215
_refine_ls_wR_factor_obs 0.0478
_cod_original_sg_symbol_H-M 'P 21/a'
_cod_original_formula_sum 'H12 Fe O14 Rb2 S2'
_cod_database_code 8101395

loop_
_symmetry_equiv_pos_as_xyz
'x, y, z'
'-x+1/2, y+1/2, -z'
'-x, -y, -z'
'x-1/2, -y-1/2, z'

loop_
_atom_site_aniso_label
_atom_site_aniso_U_11
_atom_site_aniso_U_22
_atom_site_aniso_U_33
_atom_site_aniso_U_23
_atom_site_aniso_U_13
_atom_site_aniso_U_12
Fe 0.0261(3) 0.0259(3) 0.0276(3) 0.0008(2) 0.0073(2) -0.0013(2)
S 0.0264(3) 0.0274(3) 0.0298(4) -0.0013(3) 0.0077(3) -0.0020(3)
O1 0.0514(13) 0.0352(11) 0.0372(12) 0.0016(10) 0.0150(10) -0.0077(10)
O2 0.0308(11) 0.0484(13) 0.0598(15) -0.0034(12) 0.0072(11) 0.0043(11)
O3 0.0328(11) 0.0357(11) 0.0382(11) -0.0055(10) 0.0098(9) -0.0055(9)
O4 0.0478(13) 0.0366(12) 0.0312(11) -0.0030(9) 0.0124(10) -0.0035(10)
O5 0.0352(12) 0.0403(13) 0.0315(13) -0.0002(10) 0.0066(11) -0.0078(10)
O6 0.0287(13) 0.0344(12) 0.0459(14) 0.0000(11) 0.0100(11) 0.0011(10)
O7 0.0381(13) 0.0323(12) 0.0362(11) 0.0049(10) 0.0163(10) 0.0029(10)
Rb 0.0408(2) 0.0379(2) 0.0408(2) 0.00042(14) 0.01529(14) -0.00057(14)

loop_
_atom_site_label
_atom_site_type_symbol
_atom_site_fract_x
_atom_site_fract_y
_atom_site_fract_z
_atom_site_U_iso_or_equiv
_atom_site_thermal_displace_type
_atom_site_occupancy
_atom_site_calc_flag
_atom_site_refinement_flags
_atom_site_disorder_group
Fe Fe 0.0000 0.0000 0.0000 0.0265(2) Uani 1 d S .
S S 0.40384(8) 0.13880(5) 0.73153(12) 0.0279(2) Uani 1 d . .
O1 O 0.4116(3) 0.2311(2) 0.5884(4) 0.0407(5) Uani 1 d . .
O2 O 0.5428(3) 0.0761(2) 0.7729(4) 0.0473(6) Uani 1 d . .
O3 O 0.2768(2) 0.0706(2) 0.6132(3) 0.0355(5) Uani 1 d . .
O4 O 0.3792(3) 0.1765(2) 0.9423(4) 0.0382(5) Uani 1 d . .
O5 O 0.1682(3) 0.1139(2) 0.1664(4) 0.0361(5) Uani 1 d . .
O6 O -0.1719(3) 0.1135(2) 0.0210(4) 0.0364(5) Uani 1 d . .
O7 O -0.0022(3) -0.0690(2) 0.3007(4) 0.0343(5) Uani 1 d . .
Rb Rb 0.13022(4) 0.35033(2) 0.34688(5) 0.03899(14) Uani 1 d . .
H1 H 0.2030(45) 0.0934(32) 0.2849(67) 0.044(11) Uiso 1 d . .
H2 H 0.2312(46) 0.1241(30) 0.1000(69) 0.047(11) Uiso 1 d . .
H3 H -0.2435(46) 0.1039(31) -0.0472(63) 0.036(12) Uiso 1 d . .
H4 H -0.1481(50) 0.1750(35) -0.0115(71) 0.058(13) Uiso 1 d . .
H5 H -0.0769(51) -0.0660(32) 0.3447(66) 0.053(12) Uiso 1 d . .
H6 H 0.0199(43) -0.1255(32) 0.3381(64) 0.038(11) Uiso 1 d . .

loop_
_geom_bond_atom_site_label_1
_geom_bond_atom_site_label_2
_geom_bond_distance
_geom_bond_site_symmetry_2
_geom_bond_publ_flag
Fe O7 2.074(2) 3 ?
Fe O7 2.074(2) . ?
Fe O5 2.155(2) 3 ?
Fe O5 2.155(2) . ?
Fe O6 2.159(2) . ?
Fe O6 2.159(2) 3 ?
S O2 1.465(2) . ?
S O4 1.475(2) . ?
S O1 1.475(2) . ?
S O3 1.476(2) . ?
S Rb 3.5909(10) 4_665 ?
S Rb 3.6441(11) 2_546 ?
S Rb 3.8512(12) 4_666 ?
S Rb 3.9831(11) . ?
O1 H6 1.92(4) 2_556 ?
O1 O7 2.668(3) 2_556 ?
O1 Rb 3.006(2) 4_665 ?
O1 Rb 3.019(3) . ?
O2 H3 2.02(4) 1_656 ?
O2 O6 2.708(4) 1_656 ?
O2 Rb 3.125(3) 4_665 ?
O2 Rb 3.230(3) 2_546 ?
O2 Rb 3.580(3) 4_666 ?
O2 Rb 5.278(3) . ?
O3 H5 1.93(5) 3_556 ?
O3 H1 2.00(4) . ?
O3 O7 2.730(3) 3_556 ?
O3 O5 2.754(3) . ?
O3 Rb 2.876(2) 2_546 ?
O3 H5 3.66(4) . ?
O3 Rb 3.953(2) . ?
O4 H4 1.91(4) 4_666 ?
O4 H2 2.00(4) 1_556 ?
O4 O6 2.737(3) 4_666 ?
O4 O5 2.801(3) 1_556 ?
O4 Rb 2.949(2) 4_666 ?
O4 Rb 4.386(2) . ?
O5 H1 0.77(4) . ?
O5 H2 0.81(4) . ?
O5 O7 2.961(3) 3 ?
O5 O6 3.020(4) . ?
O5 O7 3.021(3) . ?
O5 O6 3.081(4) 3 ?
O5 Rb 3.219(2) . ?
O5 H1 0.77(4) . ?
O5 H2 0.81(4) . ?
O6 O7 2.948(3) 3 ?
O6 O7 3.039(3) . ?
O6 Rb 3.116(2) 4_565 ?
O6 Rb 4.197(3) . ?
O6 H3 0.69(4) . ?
O6 H4 0.84(4) . ?
O7 H5 0.81(5) . ?
O7 H6 0.76(4) . ?
Rb O3 2.876(2) 2_556 ?
Rb O4 2.949(2) 4_564 ?
Rb O1 3.006(2) 4_565 ?
Rb O6 3.116(2) 4_665 ?
Rb O2 3.125(3) 4_565 ?
Rb O2 3.230(3) 2_556 ?
Rb O2 3.580(3) 4_564 ?
Rb S 3.5909(10) 4_565 ?
Rb S 3.6441(11) 2_556 ?
Rb S 3.8512(12) 4_564 ?
